data_7005502
loop_
_publ_author_name
'Bungu, Peter N.'
'Otto, Stefanus'

_publ_section_title
;
 Bicyclic phosphines as ligands for cobalt catalysed hydroformylation.
 Crystal structures of [Co(Phoban[3.3.1]-Q)(CO)(3)](2) (Q = C(2)H(5),
 C(5)H(11), C(3)H(6)NMe(2), C(6)H(11)).
;
_journal_issue 27
_journal_name_full 'Dalton transactions (Cambridge, England : 2003)'
_journal_page_first 2876
_journal_page_last 2884
_journal_paper_doi 10.1039/b702709e
_journal_year 2007
_chemical_formula_moiety 'C32 H50 Co2 O6 P2'
_chemical_formula_sum 'C32 H50 Co2 O6 P2'
_chemical_formula_weight 710.52
_chemical_name_common
;Hexacarbony-bis(9-pentyl-9-phosphabicyclo(3.3.1)nonane)-
dicobalt
;
_chemical_name_systematic
;
Hexacarbony-bis(9-pentyl-9-phosphabicyclo[3.3.1]nonane)-dicobalt
;
_space_group_IT_number 2
_symmetry_cell_setting triclinic
_symmetry_space_group_name_Hall '-P 1'
_symmetry_space_group_name_H-M 'P -1'
_atom_sites_solution_hydrogens geom
_atom_sites_solution_primary direct
_atom_sites_solution_secondary difmap
_audit_creation_method SHELXL-97
_cell_angle_alpha 92.67(3)
_cell_angle_beta 109.75(3)
_cell_angle_gamma 109.15(3)
_cell_formula_units_Z 1
_cell_length_a 9.2166(18)
_cell_length_b 9.3388(19)
_cell_length_c 11.667(2)
_cell_measurement_reflns_used 725
_cell_measurement_temperature 293(2)
_cell_measurement_theta_max 27.25
_cell_measurement_theta_min 2.74
_cell_volume 878.7(4)
_computing_cell_refinement 'SAINT+ (Bruker, 1999)'
_computing_data_collection 'SMART-NT (Bruker, 1998)'
_computing_data_reduction 'SAINT+ (Bruker, 1999)'
_computing_molecular_graphics 'DIAMOND (Brandenburg & Berndt, 1999)'
_computing_publication_material Word
_computing_structure_refinement 'SHELXL-97 (Sheldrick, 1997b)'
_computing_structure_solution 'SHELXS-97 (Sheldrick, 1997a)'
_diffrn_ambient_temperature 293(2)
_diffrn_detector_area_resol_mean 512
_diffrn_measured_fraction_theta_full 0.969
_diffrn_measured_fraction_theta_max 0.969
_diffrn_measurement_device_type 'Bruker SMART 1K CCD'
_diffrn_measurement_method 'phi and omega scans'
_diffrn_radiation_monochromator graphite
_diffrn_radiation_source 'fine-focus sealed tube'
_diffrn_radiation_type MoK\a
_diffrn_radiation_wavelength 0.71073
_diffrn_reflns_av_R_equivalents 0.0210
_diffrn_reflns_av_sigmaI/netI 0.0462
_diffrn_reflns_limit_h_max 11
_diffrn_reflns_limit_h_min -12
_diffrn_reflns_limit_k_max 12
_diffrn_reflns_limit_k_min -9
_diffrn_reflns_limit_l_max 15
_diffrn_reflns_limit_l_min -10
_diffrn_reflns_number 6128
_diffrn_reflns_theta_full 28.30
_diffrn_reflns_theta_max 28.30
_diffrn_reflns_theta_min 1.88
_diffrn_standards_decay_% 0
_diffrn_standards_interval_count 'After collection'
_diffrn_standards_interval_time 'After collection'
_diffrn_standards_number 'First 50 frames repeated after data collection.'
_exptl_absorpt_coefficient_mu 1.074
_exptl_absorpt_correction_T_max 0.856
_exptl_absorpt_correction_T_min 0.616
_exptl_absorpt_correction_type multi-scan
_exptl_absorpt_process_details 'SADABS (Bruker, 2004)'
_exptl_crystal_colour Red
_exptl_crystal_density_diffrn 1.343
_exptl_crystal_density_meas ?
_exptl_crystal_density_method .
_exptl_crystal_description Prism
_exptl_crystal_F_000 374
_exptl_crystal_size_max 0.50
_exptl_crystal_size_mid 0.18
_exptl_crystal_size_min 0.15
_refine_diff_density_max 0.348
_refine_diff_density_min -0.280
_refine_diff_density_rms 0.053
_refine_ls_extinction_method none
_refine_ls_goodness_of_fit_ref 1.025
_refine_ls_hydrogen_treatment constr
_refine_ls_matrix_type full
_refine_ls_number_parameters 220
_refine_ls_number_reflns 4248
_refine_ls_number_restraints 51
_refine_ls_restrained_S_all 1.035
_refine_ls_R_factor_all 0.0671
_refine_ls_R_factor_gt 0.0396
_refine_ls_shift/su_max 0.001
_refine_ls_shift/su_mean 0.000
_refine_ls_structure_factor_coef Fsqd
_refine_ls_weighting_details 'w=1/[\s^2^(Fo^2^)+(0.0512P)^2^+0.0792P] where P=(Fo^2^+2Fc^2^)/3'
_refine_ls_weighting_scheme calc
_refine_ls_wR_factor_gt 0.0927
_refine_ls_wR_factor_ref 0.1048
_reflns_number_gt 2976
_reflns_number_total 4248
_reflns_threshold_expression >2sigma(I)
_cod_data_source_file b702709e.txt
_cod_data_source_block coc5
_cod_depositor_comments
;
The following automatic conversions were performed:
'_symmetry_cell_setting' value 'Triclinic' changed to 'triclinic'
according to '/home/saulius/struct/CIF-dictionaries/cif_core.dic'
dictionary named 'cif_core.dic' version 2.4.1 from 2010-06-29.

Automatic conversion script
Id: cif_fix_enum 1527 2010-12-29 10:47:43Z saulius 

The following automatic conversions were performed:

'_exptl_absorpt_correction_type' tag value 'Multi-scans' was replaced
with 'multi-scan' value.

Automatic conversion script
Id: cif_fix_values 1646 2011-03-28 12:23:43Z adriana 
;
_cod_original_cell_volume 878.7(3)
_cod_original_sg_symbol_H-M P-1
_cod_database_code 7005502

loop_
_symmetry_equiv_pos_as_xyz
'x, y, z'
'-x, -y, -z'

loop_
_atom_site_label
_atom_site_type_symbol
_atom_site_fract_x
_atom_site_fract_y
_atom_site_fract_z
_atom_site_U_iso_or_equiv
_atom_site_adp_type
_atom_site_occupancy
_atom_site_calc_flag
_atom_site_refinement_flags
_atom_site_disorder_assembly
_atom_site_disorder_group
Co Co 0.45527(4) 0.58823(4) 0.56538(3) 0.04429(13) Uani 1 d . . .
P P 0.40422(8) 0.71952(7) 0.69956(6) 0.04279(16) Uani 1 d . . .
C1 C 0.3176(4) 0.6022(3) 0.4196(3) 0.0601(7) Uani 1 d . . .
C2 C 0.3892(4) 0.4216(3) 0.6282(3) 0.0613(7) Uani 1 d . . .
C3 C 0.6616(4) 0.7219(3) 0.6127(3) 0.0537(6) Uani 1 d . . .
O1 O 0.2317(3) 0.6087(3) 0.3246(2) 0.0988(8) Uani 1 d . . .
O2 O 0.3414(4) 0.3180(3) 0.6721(2) 0.0950(8) Uani 1 d . . .
O3 O 0.7926(3) 0.8135(3) 0.6445(2) 0.0749(6) Uani 1 d . . .
C11 C 0.1885(3) 0.6750(3) 0.6845(2) 0.0516(6) Uani 1 d . . .
H11 H 0.1399 0.5644 0.6837 0.062 Uiso 1 calc R . .
C12 C 0.1787(4) 0.7612(4) 0.7952(3) 0.0678(8) Uani 1 d . . .
H12A H 0.0628 0.7347 0.7827 0.081 Uiso 1 calc R . .
H12B H 0.2292 0.7238 0.8689 0.081 Uiso 1 calc R . .
C13 C 0.2601(4) 0.9355(4) 0.8196(3) 0.0751(9) Uani 1 d . . .
H13A H 0.2702 0.9738 0.9018 0.090 Uiso 1 calc R . .
H13B H 0.1864 0.9753 0.7611 0.090 Uiso 1 calc R . .
C14 C 0.4305(4) 1.0023(3) 0.8112(3) 0.0695(8) Uani 1 d . . .
H14A H 0.5121 0.9948 0.8869 0.083 Uiso 1 calc R . .
H14B H 0.4554 1.1109 0.8075 0.083 Uiso 1 calc R . .
C15 C 0.4515(3) 0.9261(3) 0.7004(2) 0.0533(6) Uani 1 d . . .
H15 H 0.5679 0.9733 0.7100 0.064 Uiso 1 calc R . .
C16 C 0.3455(4) 0.9451(3) 0.5741(3) 0.0605(7) Uani 1 d . . .
H16A H 0.3754 0.9022 0.5120 0.073 Uiso 1 calc R . .
H16B H 0.3741 1.0544 0.5724 0.073 Uiso 1 calc R . .
C17 C 0.1572(4) 0.8714(4) 0.5360(3) 0.0674(8) Uani 1 d . . .
H17A H 0.1222 0.9355 0.5803 0.081 Uiso 1 calc R . .
H17B H 0.1055 0.8711 0.4484 0.081 Uiso 1 calc R . .
C18 C 0.0932(3) 0.7078(3) 0.5595(3) 0.0592(7) Uani 1 d . . .
H18A H 0.0929 0.6386 0.4948 0.071 Uiso 1 calc R . .
H18B H -0.0209 0.6826 0.5518 0.071 Uiso 1 calc R . .
C21 C 0.5050(4) 0.6921(4) 0.8574(3) 0.0624(7) Uani 1 d . . .
H21A H 0.4878 0.7589 0.9136 0.075 Uiso 1 calc R . .
H21B H 0.4480 0.5869 0.8637 0.075 Uiso 1 calc R . .
C22 C 0.6871(4) 0.7211(4) 0.9029(3) 0.0744(9) Uani 1 d D . .
H22A H 0.7056 0.6492 0.8519 0.089 Uiso 1 calc R A 1
H22B H 0.7457 0.8244 0.8936 0.089 Uiso 1 calc R A 1
C231 C 0.7564(18) 0.705(3) 1.0348(14) 0.086(7) Uani 0.304(14) d PDU B 1
H23A H 0.7006 0.7436 1.0787 0.103 Uiso 0.304(14) calc PR B 1
H23B H 0.7268 0.5957 1.0375 0.103 Uiso 0.304(14) calc PR B 1
C241 C 0.9375(16) 0.781(2) 1.1050(13) 0.120(6) Uani 0.304(14) d PDU B 1
H24A H 0.9645 0.8915 1.1155 0.144 Uiso 0.304(14) calc PR B 1
H24B H 0.9623 0.7539 1.1868 0.144 Uiso 0.304(14) calc PR B 1
C251 C 1.046(3) 0.746(3) 1.052(2) 0.136(10) Uani 0.304(14) d PDU B 1
H25A H 1.0115 0.6363 1.0306 0.204 Uiso 0.304(14) calc PR B 1
H25B H 1.1575 0.7866 1.1120 0.204 Uiso 0.304(14) calc PR B 1
H25C H 1.0407 0.7915 0.9798 0.204 Uiso 0.304(14) calc PR B 1
C232 C 0.7494(9) 0.6631(15) 1.0234(7) 0.082(3) Uani 0.696(14) d PDU B 2
H23C H 0.7389 0.7234 1.0880 0.098 Uiso 0.696(14) calc PR B 2
H23D H 0.6766 0.5574 1.0136 0.098 Uiso 0.696(14) calc PR B 2
C242 C 0.9230(8) 0.6679(10) 1.0668(7) 0.108(3) Uani 0.696(14) d PDU B 2
H24C H 0.9412 0.6133 1.1359 0.129 Uiso 0.696(14) calc PR B 2
H24D H 0.9371 0.6140 1.0007 0.129 Uiso 0.696(14) calc PR B 2
C252 C 1.0481(12) 0.8232(12) 1.1053(13) 0.156(5) Uani 0.696(14) d PDU B 2
H25D H 1.0295 0.8792 1.0382 0.233 Uiso 0.696(14) calc PR B 2
H25E H 1.1561 0.8177 1.1279 0.233 Uiso 0.696(14) calc PR B 2
H25F H 1.0408 0.8750 1.1750 0.233 Uiso 0.696(14) calc PR B 2

loop_
_atom_site_aniso_label
_atom_site_aniso_U_11
_atom_site_aniso_U_22
_atom_site_aniso_U_33
_atom_site_aniso_U_23
_atom_site_aniso_U_13
_atom_site_aniso_U_12
Co 0.0470(2) 0.0443(2) 0.0522(2) 0.00585(15) 0.02308(16) 0.02554(16)
P 0.0424(3) 0.0429(3) 0.0488(4) 0.0037(3) 0.0190(3) 0.0214(3)
C1 0.0671(19) 0.0685(18) 0.0623(18) 0.0069(14) 0.0285(15) 0.0430(16)
C2 0.077(2) 0.0513(16) 0.0699(19) 0.0048(14) 0.0366(16) 0.0325(15)
C3 0.0540(17) 0.0582(17) 0.0625(17) 0.0086(13) 0.0285(14) 0.0308(14)
O1 0.108(2) 0.149(2) 0.0602(14) 0.0156(14) 0.0170(13) 0.0882(19)
O2 0.156(2) 0.0580(14) 0.1132(19) 0.0335(13) 0.0885(18) 0.0493(15)
O3 0.0526(13) 0.0768(15) 0.0914(16) 0.0026(12) 0.0316(12) 0.0156(11)
C11 0.0476(15) 0.0501(15) 0.0638(16) 0.0039(12) 0.0290(13) 0.0188(12)
C12 0.0627(19) 0.090(2) 0.0671(19) 0.0049(16) 0.0345(16) 0.0386(17)
C13 0.080(2) 0.086(2) 0.070(2) -0.0117(16) 0.0273(17) 0.0474(19)
C14 0.078(2) 0.0568(18) 0.0680(19) -0.0121(14) 0.0157(16) 0.0321(16)
C15 0.0472(15) 0.0424(14) 0.0703(18) -0.0004(12) 0.0225(13) 0.0174(12)
C16 0.076(2) 0.0467(15) 0.0717(19) 0.0163(13) 0.0340(16) 0.0308(15)
C17 0.072(2) 0.078(2) 0.0636(19) 0.0089(15) 0.0182(15) 0.0485(18)
C18 0.0371(14) 0.0724(19) 0.0651(17) -0.0040(14) 0.0159(13) 0.0220(13)
C21 0.0658(18) 0.0726(19) 0.0568(17) 0.0109(14) 0.0217(14) 0.0365(16)
C22 0.0652(19) 0.103(3) 0.065(2) 0.0258(18) 0.0226(16) 0.0428(19)
C231 0.076(8) 0.088(13) 0.098(13) 0.001(9) 0.020(9) 0.052(8)
C241 0.078(8) 0.099(15) 0.184(16) 0.008(12) 0.048(10) 0.036(10)
C251 0.090(14) 0.21(3) 0.126(18) 0.048(18) 0.060(13) 0.053(19)
C232 0.072(4) 0.100(7) 0.070(5) 0.044(4) 0.016(3) 0.033(3)
C242 0.086(4) 0.122(6) 0.100(5) 0.036(4) 0.005(4) 0.047(4)
C252 0.091(7) 0.134(8) 0.189(14) 0.017(7) 0.016(8) 0.016(6)

loop_
_atom_type_symbol
_atom_type_description
_atom_type_scat_dispersion_real
_atom_type_scat_dispersion_imag
_atom_type_scat_source
C C 0.0033 0.0016 'International Tables Vol C Tables 4.2.6.8 and 6.1.1.4'
H H 0.0000 0.0000 'International Tables Vol C Tables 4.2.6.8 and 6.1.1.4'
O O 0.0106 0.0060 'International Tables Vol C Tables 4.2.6.8 and 6.1.1.4'
P P 0.1023 0.0942 'International Tables Vol C Tables 4.2.6.8 and 6.1.1.4'
Co Co 0.3494 0.9721 'International Tables Vol C Tables 4.2.6.8 and 6.1.1.4'

loop_
_geom_angle_atom_site_label_1
_geom_angle_atom_site_label_2
_geom_angle_atom_site_label_3
_geom_angle
_geom_angle_site_symmetry_1
_geom_angle_site_symmetry_3
_geom_angle_publ_flag
C2 Co C3 125.90(14) . . ?
C2 Co C1 117.62(15) . . ?
C3 Co C1 114.72(14) . . ?
C2 Co P 89.41(9) . . ?
C3 Co P 91.65(9) . . ?
C1 Co P 103.00(9) . . ?
C2 Co Co 84.39(9) . 2_666 ?
C3 Co Co 86.20(9) . 2_666 ?
C1 Co Co 86.29(8) . 2_666 ?
P Co Co 170.49(3) . 2_666 ?
C15 P C21 108.44(14) . . ?
C15 P C11 95.19(13) . . ?
C21 P C11 103.37(13) . . ?
C15 P Co 118.47(9) . . ?
C21 P Co 110.73(10) . . ?
C11 P Co 118.76(9) . . ?
O1 C1 Co 177.9(2) . . ?
O2 C2 Co 175.7(2) . . ?
O3 C3 Co 176.9(2) . . ?
C18 C11 C12 113.6(2) . . ?
C18 C11 P 108.65(17) . . ?
C12 C11 P 111.34(19) . . ?
C18 C11 H11 107.7 . . ?
C12 C11 H11 107.7 . . ?
P C11 H11 107.7 . . ?
C13 C12 C11 116.3(2) . . ?
C13 C12 H12A 108.2 . . ?
C11 C12 H12A 108.2 . . ?
C13 C12 H12B 108.2 . . ?
C11 C12 H12B 108.2 . . ?
H12A C12 H12B 107.4 . . ?
C12 C13 C14 116.9(2) . . ?
C12 C13 H13A 108.1 . . ?
C14 C13 H13A 108.1 . . ?
C12 C13 H13B 108.1 . . ?
C14 C13 H13B 108.1 . . ?
H13A C13 H13B 107.3 . . ?
C13 C14 C15 116.1(2) . . ?
C13 C14 H14A 108.3 . . ?
C15 C14 H14A 108.3 . . ?
C13 C14 H14B 108.3 . . ?
C15 C14 H14B 108.3 . . ?
H14A C14 H14B 107.4 . . ?
C16 C15 C14 114.6(2) . . ?
C16 C15 P 107.67(18) . . ?
C14 C15 P 111.02(19) . . ?
C16 C15 H15 107.8 . . ?
C14 C15 H15 107.8 . . ?
P C15 H15 107.8 . . ?
C15 C16 C17 116.8(2) . . ?
C15 C16 H16A 108.1 . . ?
C17 C16 H16A 108.1 . . ?
C15 C16 H16B 108.1 . . ?
C17 C16 H16B 108.1 . . ?
H16A C16 H16B 107.3 . . ?
C18 C17 C16 115.4(2) . . ?
C18 C17 H17A 108.4 . . ?
C16 C17 H17A 108.4 . . ?
C18 C17 H17B 108.4 . . ?
C16 C17 H17B 108.4 . . ?
H17A C17 H17B 107.5 . . ?
C17 C18 C11 116.7(2) . . ?
C17 C18 H18A 108.1 . . ?
C11 C18 H18A 108.1 . . ?
C17 C18 H18B 108.1 . . ?
C11 C18 H18B 108.1 . . ?
H18A C18 H18B 107.3 . . ?
C22 C21 P 118.1(2) . . ?
C22 C21 H21A 107.8 . . ?
P C21 H21A 107.8 . . ?
C22 C21 H21B 107.8 . . ?
P C21 H21B 107.8 . . ?
H21A C21 H21B 107.1 . . ?
C231 C22 C21 112.9(7) . . ?
C231 C22 C232 14.5(15) . . ?
C21 C22 C232 113.3(4) . . ?
C231 C22 H22A 109.0 . . ?
C21 C22 H22A 109.0 . . ?
C232 C22 H22A 95.9 . . ?
C231 C22 H22B 109.0 . . ?
C21 C22 H22B 109.0 . . ?
C232 C22 H22B 120.5 . . ?
H22A C22 H22B 107.8 . . ?
C241 C231 C22 118.7(13) . . ?
C241 C231 H23A 107.6 . . ?
C22 C231 H23A 107.6 . . ?
C241 C231 H23B 107.6 . . ?
C22 C231 H23B 107.6 . . ?
H23A C231 H23B 107.1 . . ?
C251 C241 C231 117.2(14) . . ?
C251 C241 H24A 108.0 . . ?
C231 C241 H24A 108.0 . . ?
C251 C241 H24B 108.0 . . ?
C231 C241 H24B 108.0 . . ?
H24A C241 H24B 107.3 . . ?
C242 C232 C22 117.1(6) . . ?
C242 C232 H23C 108.0 . . ?
C22 C232 H23C 108.0 . . ?
C242 C232 H23D 108.0 . . ?
C22 C232 H23D 108.0 . . ?
H23C C232 H23D 107.3 . . ?
C252 C242 C232 114.0(9) . . ?
C252 C242 H24C 108.8 . . ?
C232 C242 H24C 108.8 . . ?
C252 C242 H24D 108.8 . . ?
C232 C242 H24D 108.8 . . ?
H24C C242 H24D 107.7 . . ?
C242 C252 H25D 109.5 . . ?
C242 C252 H25E 109.5 . . ?
H25D C252 H25E 109.5 . . ?
C242 C252 H25F 109.5 . . ?
H25D C252 H25F 109.5 . . ?
H25E C252 H25F 109.5 . . ?

loop_
_geom_bond_atom_site_label_1
_geom_bond_atom_site_label_2
_geom_bond_distance
_geom_bond_site_symmetry_2
_geom_bond_publ_flag
Co C2 1.765(3) . ?
Co C3 1.774(3) . ?
Co C1 1.786(3) . ?
Co P 2.2074(9) . ?
Co Co 2.6888(9) 2_666 ?
P C15 1.832(3) . ?
P C21 1.834(3) . ?
P C11 1.836(3) . ?
C1 O1 1.142(3) . ?
C2 O2 1.146(3) . ?
C3 O3 1.148(3) . ?
C11 C18 1.531(4) . ?
C11 C12 1.534(4) . ?
C11 H11 0.9800 . ?
C12 C13 1.519(5) . ?
C12 H12A 0.9700 . ?
C12 H12B 0.9700 . ?
C13 C14 1.527(5) . ?
C13 H13A 0.9700 . ?
C13 H13B 0.9700 . ?
C14 C15 1.546(4) . ?
C14 H14A 0.9700 . ?
C14 H14B 0.9700 . ?
C15 C16 1.524(4) . ?
C15 H15 0.9800 . ?
C16 C17 1.533(4) . ?
C16 H16A 0.9700 . ?
C16 H16B 0.9700 . ?
C17 C18 1.522(4) . ?
C17 H17A 0.9700 . ?
C17 H17B 0.9700 . ?
C18 H18A 0.9700 . ?
C18 H18B 0.9700 . ?
C21 C22 1.503(4) . ?
C21 H21A 0.9700 . ?
C21 H21B 0.9700 . ?
C22 C231 1.490(14) . ?
C22 C232 1.527(7) . ?
C22 H22A 0.9700 . ?
C22 H22B 0.9700 . ?
C231 C241 1.485(14) . ?
C231 H23A 0.9700 . ?
C231 H23B 0.9700 . ?
C241 C251 1.447(14) . ?
C241 H24A 0.9700 . ?
C241 H24B 0.9700 . ?
C251 H25A 0.9600 . ?
C251 H25B 0.9600 . ?
C251 H25C 0.9600 . ?
C232 C242 1.491(8) . ?
C232 H23C 0.9700 . ?
C232 H23D 0.9700 . ?
C242 C252 1.458(10) . ?
C242 H24C 0.9700 . ?
C242 H24D 0.9700 . ?
C252 H25D 0.9600 . ?
C252 H25E 0.9600 . ?
C252 H25F 0.9600 . ?

loop_
_geom_torsion_atom_site_label_1
_geom_torsion_atom_site_label_2
_geom_torsion_atom_site_label_3
_geom_torsion_atom_site_label_4
_geom_torsion
_geom_torsion_site_symmetry_1
_geom_torsion_site_symmetry_2
_geom_torsion_site_symmetry_3
_geom_torsion_site_symmetry_4
_geom_torsion_publ_flag
C2 Co P C15 177.65(14) . . . . ?
C3 Co P C15 51.75(14) . . . . ?
C1 Co P C15 -64.09(15) . . . . ?
Co Co P C15 128.46(18) 2_666 . . . ?
C2 Co P C21 51.50(15) . . . . ?
C3 Co P C21 -74.40(14) . . . . ?
C1 Co P C21 169.76(14) . . . . ?
Co Co P C21 2.3(2) 2_666 . . . ?
C2 Co P C11 -67.83(15) . . . . ?
C3 Co P C11 166.27(13) . . . . ?
C1 Co P C11 50.43(15) . . . . ?
Co Co P C11 -117.02(19) 2_666 . . . ?
C2 Co C1 O1 -87(8) . . . . ?
C3 Co C1 O1 78(8) . . . . ?
P Co C1 O1 176(8) . . . . ?
Co Co C1 O1 -6(8) 2_666 . . . ?
C3 Co C2 O2 110(4) . . . . ?
C1 Co C2 O2 -86(4) . . . . ?
P Co C2 O2 18(4) . . . . ?
Co Co C2 O2 -169(4) 2_666 . . . ?
C2 Co C3 O3 -121(5) . . . . ?
C1 Co C3 O3 74(5) . . . . ?
P Co C3 O3 -31(5) . . . . ?
Co Co C3 O3 159(5) 2_666 . . . ?
C15 P C11 C18 64.6(2) . . . . ?
C21 P C11 C18 174.97(19) . . . . ?
Co P C11 C18 -62.0(2) . . . . ?
C15 P C11 C12 -61.3(2) . . . . ?
C21 P C11 C12 49.1(2) . . . . ?
Co P C11 C12 172.14(16) . . . . ?
C18 C11 C12 C13 -65.5(3) . . . . ?
P C11 C12 C13 57.6(3) . . . . ?
C11 C12 C13 C14 -43.8(4) . . . . ?
C12 C13 C14 C15 43.7(4) . . . . ?
C13 C14 C15 C16 64.9(3) . . . . ?
C13 C14 C15 P -57.4(3) . . . . ?
C21 P C15 C16 -171.21(18) . . . . ?
C11 P C15 C16 -65.2(2) . . . . ?
Co P C15 C16 61.5(2) . . . . ?
C21 P C15 C14 -45.0(2) . . . . ?
C11 P C15 C14 61.0(2) . . . . ?
Co P C15 C14 -172.22(16) . . . . ?
C14 C15 C16 C17 -63.3(3) . . . . ?
P C15 C16 C17 60.8(3) . . . . ?
C15 C16 C17 C18 -45.4(3) . . . . ?
C16 C17 C18 C11 44.0(3) . . . . ?
C12 C11 C18 C17 65.8(3) . . . . ?
P C11 C18 C17 -58.7(3) . . . . ?
C15 P C21 C22 -79.0(3) . . . . ?
C11 P C21 C22 -179.3(2) . . . . ?
Co P C21 C22 52.5(3) . . . . ?
P C21 C22 C231 176.3(12) . . . . ?
P C21 C22 C232 -168.0(6) . . . . ?
C21 C22 C231 C241 -158.7(15) . . . . ?
C232 C22 C231 C241 107(4) . . . . ?
C22 C231 C241 C251 -54(3) . . . . ?
C231 C22 C232 C242 -96(3) . . . . ?
C21 C22 C232 C242 172.1(7) . . . . ?
C22 C232 C242 C252 67.6(13) . . . . ?
